data_7041714
loop_
_publ_author_name
'War\.zajtis, Beata'
'Gli\<si\'c, Biljana \/D'
'Savi\'c, Nada D'
'Pavic, Aleksandar'
'Vojnovic, Sandra'
'Veselinovi\'c, Aleksandar'
'Nikodinovic-Runic, Jasmina'
'Rychlewska, Urszula'
'Djuran, Milo\<s I'

_publ_section_title
;
 Mononuclear gold(iii) complexes with l-histidine-containing dipeptides:
 tuning the structural and biological properties by variation of the
 N-terminal amino acid and counter anion.
;
_journal_issue 8
_journal_name_full 'Dalton transactions (Cambridge, England : 2003)'
_journal_page_first 2594
_journal_page_last 2608
_journal_paper_doi 10.1039/c6dt04862e
_journal_volume 46
_journal_year 2017
_chemical_absolute_configuration rmad
_chemical_formula_moiety 'C9 H13 Au Cl N4 O3, Au Cl4, H2 O'
_chemical_formula_sum 'C9 H15 Au2 Cl5 N4 O4'
_chemical_formula_weight 814.43
_space_group_crystal_system monoclinic
_space_group_IT_number 5
_space_group_name_Hall 'C 2y'
_space_group_name_H-M_alt 'C 1 2 1'
_symmetry_space_group_name_Hall 'C 2y'
_symmetry_space_group_name_H-M 'C 1 2 1'
_atom_sites_solution_hydrogens mixed
_atom_sites_solution_primary direct
_atom_sites_solution_secondary difmap
_audit_creation_method SHELXL-2014/7
_audit_update_record
;
2016-12-19 deposited with the CCDC.
2017-01-17 downloaded from the CCDC.
;
_cell_angle_alpha 90
_cell_angle_beta 108.081(2)
_cell_angle_gamma 90
_cell_formula_units_Z 4
_cell_length_a 27.3091(7)
_cell_length_b 8.6678(2)
_cell_length_c 8.6743(2)
_cell_measurement_reflns_used 10741
_cell_measurement_temperature 295(2)
_cell_measurement_theta_max 28.4000
_cell_measurement_theta_min 3.6330
_cell_volume 1951.90(8)
_computing_cell_refinement
;
CrysAlisPro, Agilent Technologies (2014)
;
_computing_data_collection
;
CrysAlisPro, Agilent Technologies (2014)
;
_computing_data_reduction
;
CrysAlisPro, Agilent Technologies (2014)
;
_computing_molecular_graphics 'Mercury (Bruno, et al. 2002)'
_computing_publication_material 'SHELXL-2014/7 (Sheldrick, 2015)'
_computing_structure_refinement 'SHELXL-2014/7 (Sheldrick, 2015)'
_computing_structure_solution 'SHELXS-97 (Sheldrick, 2008)'
_diffrn_ambient_temperature 295(2)
_diffrn_measured_fraction_theta_full 0.998
_diffrn_measured_fraction_theta_max 0.998
_diffrn_measurement_device_type 'Xcalibur, Eos'
_diffrn_measurement_method '\w scans'
_diffrn_radiation_type MoK\a
_diffrn_radiation_wavelength 0.71073
_diffrn_reflns_av_R_equivalents 0.0377
_diffrn_reflns_av_unetI/netI 0.0254
_diffrn_reflns_Laue_measured_fraction_full 0.998
_diffrn_reflns_Laue_measured_fraction_max 0.998
_diffrn_reflns_limit_h_max 32
_diffrn_reflns_limit_h_min -32
_diffrn_reflns_limit_k_max 10
_diffrn_reflns_limit_k_min -10
_diffrn_reflns_limit_l_max 10
_diffrn_reflns_limit_l_min -10
_diffrn_reflns_number 18553
_diffrn_reflns_point_group_measured_fraction_full 0.998
_diffrn_reflns_point_group_measured_fraction_max 0.998
_diffrn_reflns_theta_full 25.025
_diffrn_reflns_theta_max 25.025
_diffrn_reflns_theta_min 3.139
_diffrn_source 'Enhance (Mo) X-ray Source'
_exptl_absorpt_coefficient_mu 15.720
_exptl_absorpt_correction_T_max 0.070
_exptl_absorpt_correction_T_min 0.019
_exptl_absorpt_correction_type analytical
_exptl_absorpt_process_details
;   
CrysAlisPro (Clark, R. C. & Reid, J. S. (1995). Acta Cryst. A51, 887-897,
Agilent Technologies, 2014)
;
_exptl_crystal_colour yellow
_exptl_crystal_density_diffrn 2.771
_exptl_crystal_density_method 'not measured'
_exptl_crystal_description block
_exptl_crystal_F_000 1488
_exptl_crystal_size_max 0.450
_exptl_crystal_size_mid 0.350
_exptl_crystal_size_min 0.350
_refine_diff_density_max 0.703
_refine_diff_density_min -0.615
_refine_diff_density_rms 0.089
_refine_ls_abs_structure_details
;
 Flack x determined using 1544 quotients [(I+)-(I-)]/[(I+)+(I-)]
 (Parsons, Flack and Wagner, Acta Cryst. B69 (2013) 249-259).
;
_refine_ls_abs_structure_Flack -0.025(4)
_refine_ls_extinction_coef 0.00160(6)
_refine_ls_extinction_expression Fc^*^=kFc[1+0.001xFc^2^\l^3^/sin(2\q)]^-1/4^
_refine_ls_extinction_method 'SHELXL-2014/7 (Sheldrick 2015)'
_refine_ls_goodness_of_fit_ref 1.088
_refine_ls_hydrogen_treatment constr
_refine_ls_matrix_type full
_refine_ls_number_parameters 220
_refine_ls_number_reflns 3462
_refine_ls_number_restraints 1
_refine_ls_restrained_S_all 1.088
_refine_ls_R_factor_all 0.0175
_refine_ls_R_factor_gt 0.0171
_refine_ls_shift/su_max 0.001
_refine_ls_shift/su_mean 0.000
_refine_ls_structure_factor_coef Fsqd
_refine_ls_weighting_details 'w=1/[\s^2^(Fo^2^)+(0.0204P)^2^] where P=(Fo^2^+2Fc^2^)/3'
_refine_ls_weighting_scheme calc
_refine_ls_wR_factor_gt 0.0414
_refine_ls_wR_factor_ref 0.0416
_reflns_Friedel_coverage 0.866
_reflns_Friedel_fraction_full 0.999
_reflns_Friedel_fraction_max 0.999
_reflns_number_gt 3403
_reflns_number_total 3462
_reflns_threshold_expression 'I > 2\s(I)'
_cod_data_source_file c6dt04862e2.cif
_cod_data_source_block 2a
_cod_depositor_comments 'Adding full bibliography for 7041711--7041714.cif.'
_cod_database_code 7041714
_shelx_shelxl_version_number 2014/7
_shelx_space_group_comment
;
The symmetry employed for this shelxl refinement is uniquely defined
by the following loop, which should always be used as a source of
symmetry information in preference to the above space-group names.
They are only intended as comments.
;
_shelx_estimated_absorpt_t_min 0.053
_shelx_estimated_absorpt_t_max 0.073

loop_
_space_group_symop_operation_xyz
'x, y, z'
'-x, y, -z'
'x+1/2, y+1/2, z'
'-x+1/2, y+1/2, -z'

loop_
_atom_site_label
_atom_site_type_symbol
_atom_site_fract_x
_atom_site_fract_y
_atom_site_fract_z
_atom_site_U_iso_or_equiv
_atom_site_adp_type
_atom_site_occupancy
_atom_site_site_symmetry_order
_atom_site_calc_flag
_atom_site_refinement_flags_posn
_atom_site_refinement_flags_adp
C1 C 0.7083(3) 0.6626(9) 0.3098(10) 0.034(2) Uani 1 1 d . .
H1 H 0.7456 0.6647 0.3278 0.041 Uiso 1 1 calc R U
C2 C 0.6939(3) 0.7993(9) 0.3978(8) 0.0267(17) Uani 1 1 d . .
C3 C 0.6479(3) 0.8970(10) 0.5726(9) 0.0287(18) Uani 1 1 d . .
H3 H 0.6492 0.9924 0.5135 0.034 Uiso 1 1 calc R U
C4 C 0.5935(3) 0.8797(11) 0.5776(10) 0.038(2) Uani 1 1 d . .
H4A H 0.5844 0.9719 0.6258 0.045 Uiso 1 1 calc R U
H4B H 0.5706 0.8729 0.4672 0.045 Uiso 1 1 calc R U
C5 C 0.5848(3) 0.7431(12) 0.6696(9) 0.038(2) Uani 1 1 d . .
C6 C 0.5567(4) 0.7302(15) 0.7749(11) 0.054(3) Uani 1 1 d . .
H6 H 0.5384 0.8077 0.8070 0.065 Uiso 1 1 calc R U
C7 C 0.5901(4) 0.5051(12) 0.7549(11) 0.052(3) Uani 1 1 d . .
H7 H 0.5983 0.4010 0.7701 0.062 Uiso 1 1 calc R U
C8 C 0.6879(3) 0.9118(9) 0.7387(9) 0.0298(18) Uani 1 1 d . .
C9 C 0.6811(5) 0.6736(11) 0.1320(10) 0.056(3) Uani 1 1 d . .
H9A H 0.6919 0.5903 0.0771 0.067 Uiso 1 1 calc R U
H9B H 0.6893 0.7701 0.0917 0.067 Uiso 1 1 calc R U
H9C H 0.6446 0.6674 0.1127 0.067 Uiso 1 1 calc R U
N1 N 0.6949(3) 0.5157(7) 0.3787(8) 0.0315(17) Uani 1 1 d . .
H1A H 0.7238 0.4686 0.4358 0.038 Uiso 1 1 calc R U
H1B H 0.6784 0.4534 0.2976 0.038 Uiso 1 1 calc R U
N2 N 0.6624(3) 0.7718(7) 0.4841(8) 0.0269(15) Uani 1 1 d . .
N3 N 0.6062(3) 0.6000(8) 0.6599(8) 0.0353(18) Uani 1 1 d . .
N4 N 0.5612(3) 0.5799(12) 0.8230(10) 0.062(3) Uani 1 1 d . .
H4 H 0.5469 0.5401 0.8891 0.075 Uiso 1 1 calc R U
O1 O 0.7123(2) 0.9283(7) 0.3851(6) 0.0333(14) Uani 1 1 d . .
O2 O 0.7295(3) 0.8522(9) 0.7742(7) 0.0520(18) Uani 1 1 d . .
O1W O 0.7399(2) 1.0437(10) 1.1192(6) 0.0475(15) Uani 1 1 d . .
H1W H 0.7317 1.0097 1.1959 0.057 Uiso 1 1 d R U
H2W H 0.7485 1.1319 1.1498 0.057 Uiso 1 1 d R U
O3 O 0.6721(3) 1.0035(7) 0.8328(6) 0.0467(17) Uani 1 1 d . .
H3O H 0.6957 1.0191 0.9166 0.056 Uiso 1 1 calc R U
Cl1 Cl 0.64715(11) 0.2916(3) 0.5635(3) 0.0525(7) Uani 1 1 d . .
Cl2 Cl 0.55554(10) 0.4766(3) 0.1902(3) 0.0468(6) Uani 1 1 d . .
Cl3 Cl 0.49456(12) 0.1770(4) 0.2591(4) 0.0673(8) Uani 1 1 d . .
Cl4 Cl 0.57273(13) -0.0437(4) 0.1533(3) 0.0639(8) Uani 1 1 d . .
Cl5 Cl 0.63555(10) 0.2547(3) 0.0952(3) 0.0569(7) Uani 1 1 d . .
Au1 Au 0.65052(2) 0.55079(4) 0.52189(3) 0.02733(10) Uani 1 1 d . .
Au2 Au 0.56428(2) 0.21439(4) 0.17438(4) 0.03930(12) Uani 1 1 d . .

loop_
_atom_site_aniso_label
_atom_site_aniso_U_11
_atom_site_aniso_U_22
_atom_site_aniso_U_33
_atom_site_aniso_U_23
_atom_site_aniso_U_13
_atom_site_aniso_U_12
C1 0.027(4) 0.029(5) 0.050(5) -0.007(4) 0.017(4) -0.003(4)
C2 0.026(4) 0.029(5) 0.021(4) -0.002(3) 0.001(3) 0.002(4)
C3 0.043(5) 0.014(4) 0.030(4) 0.004(4) 0.012(3) 0.007(4)
C4 0.046(5) 0.032(5) 0.039(4) 0.003(4) 0.019(4) 0.012(4)
C5 0.025(4) 0.056(6) 0.033(4) -0.003(4) 0.010(3) -0.003(4)
C6 0.043(6) 0.068(7) 0.058(5) 0.001(6) 0.027(5) -0.004(6)
C7 0.060(7) 0.047(7) 0.053(5) 0.012(5) 0.024(5) -0.007(5)
C8 0.040(5) 0.022(4) 0.032(4) -0.001(3) 0.018(4) 0.000(4)
C9 0.093(9) 0.044(6) 0.036(5) -0.004(4) 0.027(5) -0.004(6)
N1 0.034(4) 0.025(5) 0.036(3) -0.005(3) 0.012(3) 0.005(3)
N2 0.033(4) 0.018(4) 0.031(3) 0.000(3) 0.011(3) -0.002(3)
N3 0.029(4) 0.038(5) 0.036(4) 0.000(3) 0.008(3) -0.008(3)
N4 0.059(6) 0.079(8) 0.065(5) 0.012(5) 0.042(5) -0.011(5)
O1 0.038(4) 0.030(3) 0.034(3) -0.002(2) 0.015(3) -0.010(3)
O2 0.045(4) 0.059(5) 0.049(4) -0.009(3) 0.011(3) 0.013(4)
O1W 0.054(4) 0.051(4) 0.042(3) -0.003(4) 0.022(3) -0.009(4)
O3 0.058(4) 0.048(4) 0.032(3) -0.012(3) 0.012(3) 0.011(3)
Cl1 0.0705(19) 0.0219(13) 0.0624(14) 0.0101(12) 0.0166(13) -0.0025(12)
Cl2 0.0406(13) 0.0480(15) 0.0488(13) 0.0002(11) 0.0096(11) 0.0042(12)
Cl3 0.0587(18) 0.071(2) 0.0814(18) 0.0064(15) 0.0357(15) -0.0043(15)
Cl4 0.082(2) 0.0477(17) 0.0537(15) 0.0002(13) 0.0088(15) 0.0115(15)
Cl5 0.0465(15) 0.0654(19) 0.0643(15) -0.0090(13) 0.0255(12) 0.0027(13)
Au1 0.03068(18) 0.02012(16) 0.02978(16) 0.00240(13) 0.00732(12) -0.00081(14)
Au2 0.0359(2) 0.0455(2) 0.03270(18) 0.00058(17) 0.00513(14) 0.00336(18)

loop_
_atom_type_symbol
_atom_type_description
_atom_type_scat_dispersion_real
_atom_type_scat_dispersion_imag
_atom_type_scat_source
C C 0.0033 0.0016 'International Tables Vol C Tables 4.2.6.8 and 6.1.1.4'
H H 0.0000 0.0000 'International Tables Vol C Tables 4.2.6.8 and 6.1.1.4'
N N 0.0061 0.0033 'International Tables Vol C Tables 4.2.6.8 and 6.1.1.4'
O O 0.0106 0.0060 'International Tables Vol C Tables 4.2.6.8 and 6.1.1.4'
Cl Cl 0.1484 0.1585 'International Tables Vol C Tables 4.2.6.8 and 6.1.1.4'
Au Au -2.0133 8.8022 'International Tables Vol C Tables 4.2.6.8 and 6.1.1.4'

loop_
_geom_angle_atom_site_label_1
_geom_angle_atom_site_label_2
_geom_angle_atom_site_label_3
_geom_angle
C9 C1 N1 111.1(7)
C9 C1 C2 110.1(7)
N1 C1 C2 109.0(6)
C9 C1 H1 108.8
N1 C1 H1 108.8
C2 C1 H1 108.8
O1 C2 N2 124.2(7)
O1 C2 C1 118.6(7)
N2 C2 C1 117.2(7)
N2 C3 C4 111.9(7)
N2 C3 C8 109.4(6)
C4 C3 C8 113.9(6)
N2 C3 H3 107.1
C4 C3 H3 107.1
C8 C3 H3 107.1
C5 C4 C3 114.7(7)
C5 C4 H4A 108.6
C3 C4 H4A 108.6
C5 C4 H4B 108.6
C3 C4 H4B 108.6
H4A C4 H4B 107.6
C6 C5 N3 107.6(9)
C6 C5 C4 129.8(9)
N3 C5 C4 122.6(7)
N4 C6 C5 105.5(10)
N4 C6 H6 127.3
C5 C6 H6 127.3
N4 C7 N3 109.8(9)
N4 C7 H7 125.1
N3 C7 H7 125.1
O2 C8 O3 125.0(7)
O2 C8 C3 123.5(7)
O3 C8 C3 111.4(7)
C1 C9 H9A 109.5
C1 C9 H9B 109.5
H9A C9 H9B 109.5
C1 C9 H9C 109.5
H9A C9 H9C 109.5
H9B C9 H9C 109.5
C1 N1 Au1 112.8(5)
C1 N1 H1A 109.0
Au1 N1 H1A 109.0
C1 N1 H1B 109.0
Au1 N1 H1B 109.0
H1A N1 H1B 107.8
C2 N2 C3 119.7(7)
C2 N2 Au1 115.7(5)
C3 N2 Au1 123.2(5)
C7 N3 C5 106.7(8)
C7 N3 Au1 128.2(7)
C5 N3 Au1 125.1(6)
C7 N4 C6 110.4(8)
C7 N4 H4 124.8
C6 N4 H4 124.8
H1W O1W H2W 101.2
C8 O3 H3O 109.5
N2 Au1 N3 93.0(3)
N2 Au1 N1 83.3(3)
N3 Au1 N1 176.3(3)
N2 Au1 Cl1 172.7(2)
N3 Au1 Cl1 93.1(2)
N1 Au1 Cl1 90.60(19)
Cl4 Au2 Cl3 90.11(12)
Cl4 Au2 Cl5 90.52(12)
Cl3 Au2 Cl5 178.57(10)
Cl4 Au2 Cl2 178.81(10)
Cl3 Au2 Cl2 90.51(11)
Cl5 Au2 Cl2 88.88(10)

loop_
_geom_bond_atom_site_label_1
_geom_bond_atom_site_label_2
_geom_bond_distance
C1 C9 1.493(12)
C1 N1 1.500(10)
C1 C2 1.527(10)
C1 H1 0.9800
C2 O1 1.245(9)
C2 N2 1.325(10)
C3 N2 1.453(11)
C3 C4 1.507(11)
C3 C8 1.518(11)
C3 H3 0.9800
C4 C5 1.488(12)
C4 H4A 0.9700
C4 H4B 0.9700
C5 C6 1.368(12)
C5 N3 1.385(12)
C6 N4 1.362(16)
C6 H6 0.9300
C7 N4 1.296(13)
C7 N3 1.332(11)
C7 H7 0.9300
C8 O2 1.199(10)
C8 O3 1.305(9)
C9 H9A 0.9600
C9 H9B 0.9600
C9 H9C 0.9600
N1 Au1 2.009(6)
N1 H1A 0.8900
N1 H1B 0.8900
N2 Au1 1.987(6)
N3 Au1 1.994(7)
N4 H4 0.8600
O1W H1W 0.8200
O1W H2W 0.8200
O3 H3O 0.8200
Cl1 Au1 2.282(3)
Cl2 Au2 2.294(3)
Cl3 Au2 2.267(3)
Cl4 Au2 2.262(3)
Cl5 Au2 2.283(3)

loop_
_geom_torsion_atom_site_label_1
_geom_torsion_atom_site_label_2
_geom_torsion_atom_site_label_3
_geom_torsion_atom_site_label_4
_geom_torsion
C9 C1 C2 O1 -73.9(10)
N1 C1 C2 O1 163.9(7)
C9 C1 C2 N2 106.3(8)
N1 C1 C2 N2 -15.8(10)
N2 C3 C4 C5 65.4(9)
C8 C3 C4 C5 -59.4(10)
C3 C4 C5 C6 138.4(9)
C3 C4 C5 N3 -41.0(11)
N3 C5 C6 N4 -1.2(10)
C4 C5 C6 N4 179.4(9)
N2 C3 C8 O2 14.8(11)
C4 C3 C8 O2 140.8(9)
N2 C3 C8 O3 -168.7(7)
C4 C3 C8 O3 -42.7(10)
C9 C1 N1 Au1 -109.5(7)
C2 C1 N1 Au1 12.1(8)
O1 C2 N2 C3 -0.7(12)
C1 C2 N2 C3 179.0(7)
O1 C2 N2 Au1 -167.6(6)
C1 C2 N2 Au1 12.1(9)
C4 C3 N2 C2 145.9(7)
C8 C3 N2 C2 -86.8(8)
C4 C3 N2 Au1 -48.2(8)
C8 C3 N2 Au1 79.0(8)
N4 C7 N3 C5 -0.9(11)
N4 C7 N3 Au1 -178.9(6)
C6 C5 N3 C7 1.3(10)
C4 C5 N3 C7 -179.2(8)
C6 C5 N3 Au1 179.3(6)
C4 C5 N3 Au1 -1.1(11)
N3 C7 N4 C6 0.2(12)
C5 C6 N4 C7 0.6(12)
